data_4347453
loop_
_publ_author_name
'Mondal, Amit Kumar'
'Jena, Himanshu Sekhar'
'Malviya, Amita'
'Konar, Sanjit'

_publ_section_title
;
 Lanthanide-Directed Fabrication of Four Tetranuclear Quadruple Stranded
 Helicates Showing Magnetic Refrigeration and Slow Magnetic Relaxation.
;
_journal_issue 11
_journal_name_full 'Inorganic chemistry'
_journal_page_first 5237
_journal_page_last 5244
_journal_paper_doi 10.1021/acs.inorgchem.6b00177
_journal_volume 55
_journal_year 2016
_chemical_formula_moiety '(C88 H88 Dy4 N16 O26), 2(C2 H3 O2), 5(O H2)'
_chemical_formula_sum 'C92 H104 Dy4 N16 O35'
_chemical_formula_weight 2633.84
_space_group_crystal_system triclinic
_space_group_IT_number 2
_space_group_name_Hall '-P 1'
_space_group_name_H-M_alt 'P -1'
_symmetry_Int_Tables_number 2
_audit_creation_date 2015-11-17
_audit_creation_method
;
Olex2 1.2
(compiled 2015.09.30 svn.r3233 for OlexSys, GUI svn.r5103)
;
_cell_angle_alpha 108.258(5)
_cell_angle_beta 94.285(5)
_cell_angle_gamma 90.647(5)
_cell_formula_units_Z 2
_cell_length_a 17.336(3)
_cell_length_b 17.945(3)
_cell_length_c 18.528(3)
_cell_measurement_reflns_used 9929
_cell_measurement_temperature 106(2)
_cell_measurement_theta_max 26.21
_cell_measurement_theta_min 2.31
_cell_volume 5454.8(16)
_computing_cell_refinement 'SAINT v8.34A (Bruker, 2013)'
_computing_data_collection 'Bruker APEX2'
_computing_data_reduction 'SAINT v8.34A (Bruker, 2013)'
_computing_molecular_graphics 'Olex2 (Dolomanov et al., 2009)'
_computing_publication_material 'Olex2 (Dolomanov et al., 2009)'
_computing_structure_refinement 'olex2.refine (Bourhis et al., 2015)'
_computing_structure_solution 'SHELXS-97 (Sheldrick 2008)'
_diffrn_ambient_temperature 105.7
_diffrn_measured_fraction_theta_full 0.9955
_diffrn_measured_fraction_theta_max 0.9955
_diffrn_measurement_device_type 'Bruker APEX-II CCD'
_diffrn_measurement_method '\f and \w scans'
_diffrn_radiation_type 'Mo K\a'
_diffrn_radiation_wavelength 0.71073
_diffrn_reflns_av_R_equivalents 0.0627
_diffrn_reflns_av_unetI/netI 0.0315
_diffrn_reflns_limit_h_max 21
_diffrn_reflns_limit_h_min -21
_diffrn_reflns_limit_k_max 22
_diffrn_reflns_limit_k_min -22
_diffrn_reflns_limit_l_max 23
_diffrn_reflns_limit_l_min -23
_diffrn_reflns_number 232351
_diffrn_reflns_theta_full 26.2558
_diffrn_reflns_theta_max 26.26
_diffrn_reflns_theta_min 2.25
_diffrn_standards_number 0
_exptl_absorpt_coefficient_mu 2.793
_exptl_absorpt_correction_T_max 0.497
_exptl_absorpt_correction_T_min 0.322
_exptl_absorpt_correction_type multi-scan
_exptl_absorpt_process_details
;
SADABS-2014/2 (Bruker,2014) was used for absorption correction.
wR2(int) was 0.1169 before and 0.0693 after correction.
The Ratio of minimum to maximum transmission is 0.8790.
The \l/2 correction factor is 0.00150.
;
_exptl_crystal_colour colorless
_exptl_crystal_density_diffrn 1.6035
_exptl_crystal_description block
_exptl_crystal_F_000 2604.5360
_exptl_crystal_size_max 0.42
_exptl_crystal_size_mid 0.35
_exptl_crystal_size_min 0.25
_platon_squeeze_details
;
 ?
;
_refine_diff_density_max 3.3281
_refine_diff_density_min -3.6176
_refine_diff_density_rms 0.3108
_refine_ls_d_res_high 0.8033
_refine_ls_d_res_low 9.0399
_refine_ls_goodness_of_fit_ref 1.0951
_refine_ls_hydrogen_treatment none
_refine_ls_matrix_type full
_refine_ls_number_constraints 170
_refine_ls_number_parameters 1279
_refine_ls_number_reflns 21950
_refine_ls_number_restraints 0
_refine_ls_restrained_S_all 1.0951
_refine_ls_R_factor_all 0.1039
_refine_ls_R_factor_gt 0.0882
_refine_ls_shift/su_max 0.0376
_refine_ls_shift/su_mean 0.0412
_refine_ls_structure_factor_coef Fsqd
_refine_ls_weighting_details 'w=1/[\s^2^(Fo^2^)+(0.0168P)^2^+227.4920P] where P=(Fo^2^+2Fc^2^)/3'
_refine_ls_weighting_scheme calc
_refine_ls_wR_factor_gt 0.1964
_refine_ls_wR_factor_ref 0.2176
_reflns_Friedel_coverage 0.0
_reflns_limit_h_max 21
_reflns_limit_h_min -21
_reflns_limit_k_max 21
_reflns_limit_k_min -22
_reflns_limit_l_max 23
_reflns_limit_l_min 0
_reflns_number_gt 18494
_reflns_number_total 21950
_reflns_threshold_expression I>=2u(I)
_cod_data_source_file ic6b00177_si_002.cif
_cod_data_source_block 2
_cod_original_cell_volume 5454.8(15)
_cod_database_code 4347453
_olex2_refinement_description
;
1. Fixed Uiso
 At 1.2 times of:
  All C(H) groups, All C(H,H) groups, All N(H) groups
 At 1.5 times of:
  All C(H,H,H) groups
2. Uiso/Uaniso restraints and constraints
Uanis(C79) = Uanis(C30)
Uanis(C73) = Uanis(C14)
Uanis(C48) = Uanis(C25)
Uanis(C66) = Uanis(C61)
Uanis(N9) = Uanis(N10)
Uanis(N8) = Uanis(N15)
Uanis(C49) = Uanis(C11)
Uanis(O15) = Uanis(C79)
Uanis(C54) = Uanis(C87)
Uanis(C31) = Uanis(C32)
Uanis(O2) = Uanis(C43)
Uanis(C30) = Uanis(C30a)
Uanis(C79) = Uanis(C79a)
3. Others
 Sof(C30a)=Sof(C79a)=1-FVAR(1)
 Sof(C30)=Sof(C79)=FVAR(1)
 Fixed Sof: O0aa(0.5) O0aa(0.25) O0aa(0.5) O2aa(0.5)
4.a Secondary CH2 refined with riding coordinates:
 C19(H19a,H19b), C21(H21a,H21b), C34(H34a,H34b), C36(H36a,H36b), C37(H37a,
 H37b), C41(H41a,H41b), C51(H51a,H51b), C58(H58a,H58b), C61(H61a,H61b),
 C66(H66a,H66b), C67(H67a,H67b), C80(H80a,H80b), C87(H87a,H87b), C89(H89a,H89b)
4.b Aromatic/amide H refined with riding coordinates:
 C3(H3), C12(H12), C13(H13), C14(H14), C15(H15), C16(H16), C17(H17), C20(H20),
 C22(H22), C25(H25), C26(H26), C39(H39), C42(H42), C44(H44), C46(H46), C47(H47),
  C48(H48), C55(H55), C59(H59), C64(H64), C70(H70), C71(H71), C73(H73),
 C78(H78), C81(H81), C82(H82), C86(H86), C90(H90), C91(H91), C92(H92), N1(H1),
 N5(H5), N7(H7), N8(H8), N10(H10), N12(H12a), N16(H16a), C85(H85), C6(H6)
4.c Idealised Me refined as rotating group:
 C28(H28a,H28b,H28c), C31(H31a,H31b,H31c), C32(H32a,H32b,H32c), C33(H33a,H33b,
 H33c), C52(H52a,H52b,H52c), C54(H54a,H54b,H54c), C56(H56a,H56b,H56c), C74(H74a,
 H74b,H74c), C76(H76a,H76b,H76c)
;
_olex2_submission_special_instructions 'No special instructions were received'

loop_
_space_group_symop_id
_space_group_symop_operation_xyz
1 x,y,z
2 -x,-y,-z

loop_
_atom_site_label
_atom_site_type_symbol
_atom_site_fract_x
_atom_site_fract_y
_atom_site_fract_z
_atom_site_U_iso_or_equiv
_atom_site_adp_type
_atom_site_occupancy
_atom_site_refinement_flags_posn
_atom_site_disorder_group
C1 C 0.2655(7) 1.0296(7) 0.6554(7) 0.029(3) Uani 1.000000 . .
C2 C 0.0526(7) 0.5125(8) 0.7510(8) 0.035(3) Uani 1.000000 . .
C3 C 0.4310(9) 0.6022(8) 0.8690(9) 0.046(4) Uani 1.000000 . .
H3 H 0.4859(9) 0.6014(8) 0.8704(9) 0.055(4) Uiso 1.000000 R .
C4 C 0.4671(9) 0.7536(9) 0.5078(11) 0.054(4) Uani 1.000000 . .
C5 C 0.1515(8) 0.9461(8) 0.6337(8) 0.037(3) Uani 1.000000 . .
C6 C -0.0712(8) 0.5216(9) 0.6881(9) 0.043(3) Uani 1.000000 . .
C7 C 0.3175(10) 0.6304(8) 0.9481(8) 0.047(4) Uani 1.000000 . .
C8 C 0.1137(8) 0.5204(8) 0.5245(7) 0.039(3) Uani 1.000000 . .
C9 C 0.3202(7) 0.3922(8) 0.7748(10) 0.041(3) Uani 1.000000 . .
C10 C 0.5141(14) 1.0965(9) 0.8128(10) 0.069(6) Uani 1.000000 . .
C11 C 0.5265(8) 0.7528(8) 0.6290(13) 0.059(4) Uani 1.000000 . .
C12 C 0.4443(10) 0.6069(10) 1.0022(10) 0.059(5) Uani 1.000000 . .
H12 H 0.4971(10) 0.5951(10) 0.9958(10) 0.071(6) Uiso 1.000000 R .
C13 C 0.3382(13) 0.6379(11) 1.0813(10) 0.070(5) Uani 1.000000 . .
H13 H 0.3185(13) 0.6456(11) 1.1295(10) 0.084(7) Uiso 1.000000 R .
C14 C 0.3995(10) 0.2910(10) 0.7995(16) 0.085(6) Uani 1.000000 . .
H14 H 0.4310(10) 0.2724(10) 0.8340(16) 0.102(7) Uiso 1.000000 R .
C15 C 0.6622(14) 1.0959(13) 0.7589(14) 0.092(9) Uani 1.000000 . .
H15 H 0.7123(14) 1.0960(13) 0.7413(14) 0.110(10) Uiso 1.000000 R .
C16 C 0.1433(17) 0.8727(13) 1.0819(10) 0.091(9) Uani 1.000000 . .
H16 H 0.1592(17) 0.9170(13) 1.1246(10) 0.110(11) Uiso 1.000000 R .
C17 C 0.1718(14) 0.6634(15) 0.2687(10) 0.092(8) Uani 1.000000 . .
H17 H 0.1744(14) 0.6101(15) 0.2382(10) 0.110(9) Uiso 1.000000 R .
C18 C 0.6125(13) 1.0294(12) 0.7280(13) 0.075(7) Uani 1.000000 . .
C19 C 0.3826(13) 1.0367(13) 0.6023(13) 0.080(7) Uani 1.000000 . .
H19a H 0.4368(13) 1.0538(13) 0.6218(13) 0.096(8) Uiso 1.000000 R .
H19b H 0.3599(13) 1.0807(13) 0.5875(13) 0.096(8) Uiso 1.000000 R .
C20 C 0.4166(11) 0.6184(10) 1.0707(10) 0.061(5) Uani 1.000000 . .
H20 H 0.4497(11) 0.6135(10) 1.1120(10) 0.074(6) Uiso 1.000000 R .
C21 C 0.7003(19) 0.959(2) 0.635(2) 0.151(14) Uani 1.000000 . .
H21a H 0.7456(19) 0.960(2) 0.671(2) 0.181(17) Uiso 1.000000 R .
H21b H 0.7055(19) 1.005(2) 0.616(2) 0.181(17) Uiso 1.000000 R .
C22 C 0.0185(8) 0.7234(8) 0.7660(7) 0.036(3) Uani 1.000000 . .
H22 H -0.0210(8) 0.7485(8) 0.7449(7) 0.043(4) Uiso 1.000000 R .
C23 C 0.1979(8) 0.7649(10) 0.3913(9) 0.047(4) Uani 1.000000 . .
C24 C 0.2316(7) 0.9541(7) 0.6378(7) 0.030(3) Uani 1.000000 . .
C25 C 0.028(2) 0.8758(18) 1.1439(13) 0.134(13) Uani 1.000000 . .
H25 H 0.050(2) 0.9205(18) 1.1831(13) 0.161(16) Uiso 1.000000 R .
C26 C 0.2210(8) 1.0963(8) 0.6695(8) 0.039(3) Uani 1.000000 . .
H26 H 0.2449(8) 1.1471(8) 0.6815(8) 0.047(4) Uiso 1.000000 R .
C27 C 0.3072(8) 0.3427(8) 0.6981(11) 0.052(4) Uani 1.000000 . .
C28 C 0.9298(14) 0.7365(14) 0.4578(11) 0.087(7) Uani 1.000000 . .
H28a H 0.969(7) 0.779(6) 0.4687(13) 0.131(10) Uiso 1.000000 GR .
H28b H 0.953(9) 0.687(4) 0.431(5) 0.131(10) Uiso 1.000000 GR .
H28c H 0.886(2) 0.746(10) 0.426(4) 0.131(10) Uiso 1.000000 GR .
C29 C 0.9001(10) 0.7320(11) 0.5362(13) 0.070(6) Uani 1.000000 . .
C30 C 0.140(2) 0.545(2) 0.973(2) 0.068(8) Uani 0.64(3) . 1
C31 C 0.716(3) 0.649(3) 0.845(3) 0.251(19) Uani 1.000000 . .
H31a H 0.734(7) 0.69(2) 0.895(13) 0.38(3) Uiso 1.000000 GR .
H31b H 0.724(5) 0.595(9) 0.84(3) 0.38(3) Uiso 1.000000 GR .
H31c H 0.745(4) 0.66(3) 0.805(17) 0.38(3) Uiso 1.000000 GR .
C32 C 0.290(3) 0.348(3) 0.943(3) 0.251(19) Uani 1.000000 . .
H32a H 0.236(10) 0.341(14) 0.92(3) 0.38(3) Uiso 1.000000 GR .
H32b H 0.320(19) 0.305(4) 0.91(2) 0.38(3) Uiso 1.000000 GR .
H32c H 0.29(3) 0.346(12) 0.995(4) 0.38(3) Uiso 1.000000 GR .
C33 C 0.693(3) 0.8776(19) 0.566(3) 0.22(2) Uani 1.000000 . .
H33a H 0.643(11) 0.874(12) 0.536(15) 0.33(3) Uiso 1.000000 GR .
H33b H 0.734(15) 0.876(11) 0.532(14) 0.33(3) Uiso 1.000000 GR .
H33c H 0.70(3) 0.8335(19) 0.586(3) 0.33(3) Uiso 1.000000 GR .
C34 C 0.3214(16) 0.4225(14) 0.9428(16) 0.098(9) Uani 1.000000 . .
H34a H 0.2824(16) 0.4505(14) 0.9203(16) 0.117(11) Uiso 1.000000 R .
H34b H 0.3378(16) 0.4558(14) 0.9955(16) 0.117(11) Uiso 1.000000 R .
C35 C 0.4001(8) 0.5624(7) 0.6739(8) 0.035(3) Uani 1.000000 . .
C36 C 0.1083(9) 0.3936(10) 0.7642(11) 0.057(5) Uani 1.000000 . .
H36a H 0.1603(9) 0.3719(10) 0.7664(11) 0.068(5) Uiso 1.000000 R .
H36b H 0.0815(9) 0.3652(10) 0.7138(11) 0.068(5) Uiso 1.000000 R .
C37 C 0.1090(14) 0.9458(15) 0.3819(15) 0.094(8) Uani 1.000000 . .
H37a H 0.0555(14) 0.9248(15) 0.3641(15) 0.112(9) Uiso 1.000000 R .
H37b H 0.1334(14) 0.9558(15) 0.3390(15) 0.112(9) Uiso 1.000000 R .
C38 C 0.2642(10) 1.0131(8) 0.8471(8) 0.050(4) Uani 1.000000 . .
C39 C 0.5296(9) 0.7117(9) 0.4723(15) 0.076(7) Uani 1.000000 . .
H39 H 0.5295(9) 0.6980(9) 0.4185(15) 0.091(8) Uiso 1.000000 R .
C40 C 0.0687(19) 0.8400(16) 1.0815(11) 0.103(11) Uani 1.000000 . .
C41 C 0.1955(10) 1.0282(8) 0.8956(9) 0.056(5) Uani 1.000000 . .
H41a H 0.2095(10) 1.0164(8) 0.9435(9) 0.068(6) Uiso 1.000000 R .
H41b H 0.1834(10) 1.0845(8) 0.9091(9) 0.068(6) Uiso 1.000000 R .
C42 C 0.5890(11) 0.6905(12) 0.5107(18) 0.085(8) Uani 1.000000 . .
H42 H 0.6306(11) 0.6635(12) 0.4846(18) 0.102(10) Uiso 1.000000 R .
C43 C 0.0658(8) 0.5945(8) 0.7771(7) 0.0346(17) Uani 1.000000 . .
C44 C -0.0796(18) 0.7834(16) 1.0877(16) 0.127(13) Uani 1.000000 . .
H44 H -0.1314(18) 0.7669(16) 1.0901(16) 0.153(16) Uiso 1.000000 R .
C45 C 0.0096(7) 0.6399(8) 0.7518(7) 0.030(3) Uani 1.000000 . .
C46 C 0.1078(8) 1.0134(9) 0.6475(9) 0.048(4) Uani 1.000000 . .
H46 H 0.0530(8) 1.0078(9) 0.6441(9) 0.058(4) Uiso 1.000000 R .
C47 C 0.6393(17) 1.1617(13) 0.8148(13) 0.099(9) Uani 1.000000 . .
H47 H 0.6738(17) 1.2062(13) 0.8348(13) 0.119(11) Uiso 1.000000 R .
C48 C -0.041(2) 0.8486(19) 1.1493(14) 0.134(13) Uani 1.000000 . .
H48 H -0.067(2) 0.8715(19) 1.1942(14) 0.161(16) Uiso 1.000000 R .
C49 C 0.4682(8) 0.7775(8) 0.5878(13) 0.059(4) Uani 1.000000 . .
C50 C 0.1578(14) 0.8173(14) 0.3574(10) 0.083(7) Uani 1.000000 . .
C51 C 0.3960(8) 0.5210(7) 0.5303(8) 0.039(3) Uani 1.000000 . .
H51a H 0.4285(8) 0.4972(7) 0.4879(8) 0.046(4) Uiso 1.000000 R .
H51b H 0.3561(8) 0.4811(7) 0.5304(8) 0.046(4) Uiso 1.000000 R .
C52 C 0.1086(12) 1.0209(12) 0.4489(13) 0.076(6) Uani 1.000000 . .
H52a H 0.072(6) 1.014(3) 0.485(4) 0.113(9) Uiso 1.000000 GR .
H52b H 0.161(2) 1.033(5) 0.475(5) 0.113(9) Uiso 1.000000 GR .
H52c H 0.093(8) 1.064(2) 0.4303(16) 0.113(9) Uiso 1.000000 GR .
C53 C 0.0386(13) 0.7764(12) 1.0201(10) 0.072(6) Uani 1.000000 . .
C54 C -0.1093(18) 0.5615(19) 0.8872(17) 0.123(8) Uani 1.000000 . .
H54a H -0.160(3) 0.569(10) 0.908(6) 0.185(12) Uiso 1.000000 GR .
H54b H -0.112(10) 0.571(9) 0.838(4) 0.185(12) Uiso 1.000000 GR .
H54c H -0.094(7) 0.5073(19) 0.880(10) 0.185(12) Uiso 1.000000 GR .
C55 C 0.3438(10) 0.2695(8) 0.6727(13) 0.064(5) Uani 1.000000 . .
H55 H 0.3372(10) 0.2379(8) 0.6207(13) 0.077(6) Uiso 1.000000 R .
C56 C 0.0644(15) 0.3795(17) 0.8244(17) 0.122(12) Uani 1.000000 . .
H56a H 0.091(7) 0.406(11) 0.8744(18) 0.184(18) Uiso 1.000000 GR .
H56b H 0.012(5) 0.400(12) 0.822(9) 0.184(18) Uiso 1.000000 GR .
H56c H 0.060(12) 0.3230(18) 0.817(8) 0.184(18) Uiso 1.000000 GR .
C57 C 0.3950(9) 0.6125(9) 0.9395(10) 0.050(4) Uani 1.000000 . .
C58 C 0.4006(12) 0.7675(12) 0.3915(11) 0.071(5) Uani 1.000000 . .
H58a H 0.3461(12) 0.7696(12) 0.3721(11) 0.086(6) Uiso 1.000000 R .
H58b H 0.4204(12) 0.7163(12) 0.3621(11) 0.086(6) Uiso 1.000000 R .
C59 C -0.0139(7) 0.4763(9) 0.7103(9) 0.042(3) Uani 1.000000 . .
H59 H -0.0215(7) 0.4209(9) 0.6972(9) 0.050(4) Uiso 1.000000 R .
C60 C 0.5363(12) 1.0293(9) 0.7570(11) 0.068(6) Uani 1.000000 . .
C61 C 0.4602(16) 0.8681(11) 0.9635(12) 0.101(8) Uani 1.000000 . .
H61a H 0.4635(16) 0.8153(11) 0.9695(12) 0.122(9) Uiso 1.000000 R .
H61b H 0.5103(16) 0.8968(11) 0.9838(12) 0.122(9) Uiso 1.000000 R .
C62 C 0.1241(7) 0.6675(8) 0.5635(7) 0.033(3) Uani 1.000000 . .
C63 C 0.4463(13) 0.8595(10) 0.8786(12) 0.076(7) Uani 1.000000 . .
C64 C 0.1116(8) 0.8701(9) 0.6176(8) 0.041(3) Uani 1.000000 . .
H64 H 0.0569(8) 0.8700(9) 0.6188(8) 0.049(4) Uiso 1.000000 R .
C65 C 0.2909(11) 0.6454(10) 1.0206(9) 0.060(5) Uani 1.000000 . .
C66 C 0.3970(16) 0.9112(11) 1.0089(12) 0.101(8) Uani 1.000000 . .
H66a H 0.4152(16) 0.9275(11) 1.0637(12) 0.122(9) Uiso 1.000000 R .
H66b H 0.3872(16) 0.9595(11) 0.9951(12) 0.122(9) Uiso 1.000000 R .
C67 C 0.0701(7) 0.5967(8) 0.5430(8) 0.039(3) Uani 1.000000 . .
H67a H 0.0347(7) 0.5960(8) 0.4982(8) 0.047(4) Uiso 1.000000 R .
H67b H 0.0382(7) 0.6003(8) 0.5860(8) 0.047(4) Uiso 1.000000 R .
C68 C 0.3674(9) 0.3628(9) 0.8284(12) 0.059(5) Uani 1.000000 . .
C93 C 0.1311(9) 0.8932(8) 0.8503(8) 0.043(4) Uani 1.000000 . .
C70 C 0.5249(9) 0.7646(10) 0.7094(14) 0.071(7) Uani 1.000000 . .
H70 H 0.5626(9) 0.7384(10) 0.7315(14) 0.086(8) Uiso 1.000000 R .
C71 C 0.1368(18) 0.7147(19) 0.2386(12) 0.136(13) Uani 1.000000 . .
H71 H 0.1193(18) 0.6988(19) 0.1860(12) 0.163(16) Uiso 1.000000 R .
C72 C 0.2048(9) 0.6875(11) 0.3450(9) 0.053(4) Uani 1.000000 . .
C73 C 0.3900(10) 0.2447(10) 0.7261(16) 0.085(6) Uani 1.000000 . .
H73 H 0.4143(10) 0.1956(10) 0.7106(16) 0.102(7) Uiso 1.000000 R .
C74 C 0.388(2) 0.9815(17) 0.539(2) 0.167(17) Uani 1.000000 . .
H74a H 0.366(17) 0.932(4) 0.542(7) 0.25(3) Uiso 1.000000 GR .
H74b H 0.359(15) 0.995(9) 0.497(4) 0.25(3) Uiso 1.000000 GR .
H74c H 0.442(3) 0.975(13) 0.528(9) 0.25(3) Uiso 1.000000 GR .
C75 C 0.3221(13) 0.8640(9) 0.9969(10) 0.072(6) Uani 1.000000 . .
C76 C 0.4434(17) 0.8267(18) 0.3796(19) 0.125(11) Uani 1.000000 . .
H76a H 0.417(7) 0.876(3) 0.398(12) 0.188(16) Uiso 1.000000 GR .
H76b H 0.494(5) 0.832(9) 0.408(11) 0.188(16) Uiso 1.000000 GR .
H76c H 0.450(11) 0.814(7) 0.325(2) 0.188(16) Uiso 1.000000 GR .
C78 C 0.2594(8) 0.3645(8) 0.6410(9) 0.045(4) Uani 1.000000 . .
H78 H 0.2494(8) 0.3261(8) 0.5923(9) 0.054(4) Uiso 1.000000 R .
C79 C 0.154(2) 0.616(3) 1.0426(19) 0.077(4) Uani 0.64(3) . 1
C80 C 0.4464(8) 0.5434(8) 0.6056(9) 0.041(3) Uani 1.000000 . .
H80a H 0.4801(8) 0.5896(8) 0.6093(9) 0.049(4) Uiso 1.000000 R .
H80b H 0.4803(8) 0.4994(8) 0.6060(9) 0.049(4) Uiso 1.000000 R .
C81 C 0.4410(14) 1.1017(8) 0.8472(9) 0.070(7) Uani 1.000000 . .
H81 H 0.4313(14) 1.1486(8) 0.8863(9) 0.084(8) Uiso 1.000000 R .
C82 C 0.2473(9) 0.6292(9) 0.3695(8) 0.046(4) Uani 1.000000 . .
H82 H 0.2493(9) 0.5779(9) 0.3343(8) 0.056(4) Uiso 1.000000 R .
C83 C -0.0374(16) 0.7460(16) 1.0249(14) 0.091(8) Uani 1.000000 . .
C84 C 0.6282(15) 0.6590(17) 0.8280(14) 0.106(10) Uani 1.000000 . .
C85 C -0.0596(8) 0.6018(9) 0.7099(8) 0.041(3) Uani 1.000000 . .
C86 C 0.5892(8) 0.7079(10) 0.5879(16) 0.073(7) Uani 1.000000 . .
H86 H 0.6301(8) 0.6910(10) 0.6154(16) 0.087(8) Uiso 1.000000 R .
C87 C -0.0527(19) 0.6150(19) 0.9398(18) 0.123(8) Uani 1.000000 . .
H87a H -0.0439(19) 0.5995(19) 0.9865(18) 0.148(10) Uiso 1.000000 R .
H87b H -0.0030(19) 0.6122(19) 0.9162(18) 0.148(10) Uiso 1.000000 R .
C88 C 0.3565(7) 0.5915(7) 0.5172(8) 0.035(3) Uani 1.000000 . .
C89 C 0.1245(11) 0.9790(8) 0.8549(9) 0.056(5) Uani 1.000000 . .
H89a H 0.0786(11) 1.0003(8) 0.8821(9) 0.067(6) Uiso 1.000000 R .
H89b H 0.1166(11) 0.9826(8) 0.8026(9) 0.067(6) Uiso 1.000000 R .
C90 C 0.1261(18) 0.7910(18) 0.2846(14) 0.122(11) Uani 1.000000 . .
H90 H 0.0962(18) 0.8252(18) 0.2646(14) 0.146(13) Uiso 1.000000 R .
C91 C 0.1413(9) 1.0866(9) 0.6655(10) 0.049(4) Uani 1.000000 . .
H91 H 0.1098(9) 1.1311(9) 0.6753(10) 0.059(5) Uiso 1.000000 R .
C92 C 0.5669(16) 1.1632(11) 0.8417(10) 0.081(8) Uani 1.000000 . .
H92 H 0.5520(16) 1.2088(11) 0.8797(10) 0.098(9) Uiso 1.000000 R .
Dy1 Dy 0.24608(3) 0.56124(3) 0.76443(3) 0.02921(14) Uani 1.000000 . .
Dy2 Dy 0.28285(3) 0.76379(3) 0.55951(3) 0.02938(14) Uani 1.000000 . .
Dy3 Dy 0.18387(4) 0.74083(4) 0.90060(4) 0.04306(19) Uani 1.000000 . .
Dy4 Dy 0.37982(4) 0.90768(4) 0.73112(5) 0.0485(2) Uani 1.000000 . .
N1 N 0.3223(10) 1.0654(7) 0.8721(7) 0.061(4) Uani 1.000000 . .
H1 H 0.3208(10) 1.1077(7) 0.9119(7) 0.073(5) Uiso 1.000000 R .
N2 N 0.2290(6) 0.4331(6) 0.6515(7) 0.035(2) Uani 1.000000 . .
N3 N 0.3887(9) 1.0463(7) 0.8276(7) 0.051(4) Uani 1.000000 . .
N4 N 0.4780(8) 0.8066(7) 0.7542(10) 0.061(4) Uani 1.000000 . .
N5 N 0.3213(6) 0.5807(6) 0.4498(7) 0.038(3) Uani 1.000000 . .
H5 H 0.3219(6) 0.5353(6) 0.4136(7) 0.045(3) Uiso 1.000000 R .
N6 N 0.0767(6) 0.7662(6) 0.8054(6) 0.031(2) Uani 1.000000 . .
N7 N 0.4865(9) 0.8083(9) 0.8299(11) 0.074(5) Uani 1.000000 . .
H7 H 0.5176(9) 0.7764(9) 0.8447(11) 0.088(6) Uiso 1.000000 R .
N8 N 0.2626(13) 0.8894(9) 1.0432(8) 0.091(6) Uani 1.000000 . .
H8 H 0.2692(13) 0.9327(9) 1.0822(8) 0.110(7) Uiso 1.000000 R .
N9 N 0.1442(5) 0.8014(7) 0.6015(6) 0.0337(17) Uani 1.000000 . .
N10 N 0.0936(5) 0.7401(7) 0.5886(6) 0.0337(17) Uani 1.000000 . .
H10 H 0.0442(5) 0.7465(7) 0.5959(6) 0.040(2) Uiso 1.000000 R .
N11 N 0.1876(7) 0.4417(6) 0.5865(7) 0.038(3) Uani 1.000000 . .
N12 N 0.4379(7) 0.5858(7) 0.7433(7) 0.043(3) Uani 1.000000 . .
H12a H 0.4882(7) 0.5954(7) 0.7502(7) 0.052(3) Uiso 1.000000 R .
N13 N 0.3921(6) 0.5941(6) 0.8041(7) 0.037(3) Uani 1.000000 . .
N14 N 0.2829(6) 0.6433(6) 0.4370(6) 0.031(2) Uani 1.000000 . .
N15 N 0.1941(13) 0.8483(9) 1.0291(8) 0.091(6) Uani 1.000000 . .
N16 N 0.0757(6) 0.8447(6) 0.8055(6) 0.034(2) Uani 1.000000 . .
H16a H 0.0405(6) 0.8608(6) 0.7776(6) 0.041(3) Uiso 1.000000 R .
O2 O 0.1307(5) 0.6247(5) 0.8138(5) 0.0346(17) Uani 1.000000 . .
O3 O 0.8355(8) 0.6891(8) 0.5357(8) 0.087(5) Uani 1.000000 . .
O4 O 0.2793(5) 0.8952(5) 0.6297(5) 0.0318(19) Uani 1.000000 . .
O5 O 0.3586(5) 0.6558(4) 0.5682(5) 0.0306(19) Uani 1.000000 . .
O6 O 0.7001(9) 0.5651(8) 0.6599(9) 0.093(5) Uani 1.000000 . .
O7 O 0.3284(4) 0.5538(5) 0.6661(5) 0.0322(19) Uani 1.000000 . .
O8 O 0.9477(5) 0.8910(6) 0.7302(5) 0.042(2) Uani 1.000000 . .
O9 O 0.6857(13) 0.8224(11) 0.9894(9) 0.132(8) Uani 1.000000 . .
O10 O 0.7791(8) 0.7014(9) 0.6683(10) 0.097(5) Uani 1.000000 . .
O11 O 0.3958(8) 0.9012(6) 0.8586(7) 0.071(4) Uani 1.000000 . .
O12 O 0.4065(5) 0.8151(5) 0.6194(6) 0.038(2) Uani 1.000000 . .
O13 O 0.6295(9) 0.9616(9) 0.6711(10) 0.088(5) Uani 1.000000 . .
O14 O -0.0773(10) 0.6893(10) 0.9585(10) 0.090(5) Uani 1.000000 . .
O15 O 0.2167(9) 0.6736(9) 1.0264(7) 0.077(4) Uani 1.000000 . .
O16 O 0.9382(6) 0.7706(7) 0.6033(7) 0.059(3) Uani 1.000000 . .
O17 O 0.5951(7) 0.7183(8) 0.8796(8) 0.067(3) Uani 1.000000 . .
O18 O 0.3853(8) 0.4062(7) 0.8989(10) 0.078(5) Uani 1.000000 . .
O19 O 0.1934(5) 0.6610(5) 0.5557(5) 0.034(2) Uani 1.000000 . .
O20 O 0.2607(6) 0.7056(5) 0.7844(6) 0.043(2) Uani 1.000000 . .
O21 O 0.3456(5) 1.0359(5) 0.6666(5) 0.037(2) Uani 1.000000 . .
O22 O 0.1164(5) 0.4744(5) 0.7712(5) 0.037(2) Uani 1.000000 . .
O23 O 0.2266(6) 0.7929(6) 0.4612(5) 0.041(2) Uani 1.000000 . .
O24 O 0.4031(6) 0.7727(6) 0.4727(6) 0.046(2) Uani 1.000000 . .
O25 O 0.2896(5) 0.4604(5) 0.7999(6) 0.039(2) Uani 1.000000 . .
O26 O 0.2679(6) 0.6351(5) 0.8920(5) 0.040(2) Uani 1.000000 . .
O27 O 0.2843(7) 0.7885(6) 0.7039(6) 0.053(3) Uani 1.000000 . .
O28 O 0.4918(7) 0.9664(6) 0.7283(8) 0.066(4) Uani 1.000000 . .
O29 O 0.1833(7) 0.8698(6) 0.8867(6) 0.052(3) Uani 1.000000 . .
O30 O 0.3134(7) 0.7988(6) 0.9452(6) 0.056(3) Uani 1.000000 . .
O31 O 0.0719(6) 0.7448(7) 0.9582(6) 0.055(3) Uani 1.000000 . .
O32 O 0.2609(5) 0.9528(6) 0.7893(5) 0.042(2) Uani 1.000000 . .
O33 O 0.1510(9) 0.8937(9) 0.4085(8) 0.084(5) Uani 1.000000 . .
O34 O 0.5959(6) 0.6110(7) 0.7682(7) 0.059(3) Uani 1.000000 . .
C30a C 0.154(4) 0.582(4) 1.008(4) 0.068(8) Uani 0.36(3) . 2
C79a C 0.185(4) 0.662(4) 1.068(3) 0.077(4) Uani 0.36(3) . 2
O1 O 0.1626(5) 0.5660(5) 0.6568(5) 0.0285(18) Uani 1.000000 . .
C0aa C 0.1551(7) 0.5107(8) 0.5951(7) 0.034(3) Uani 1.000000 . .
H85 H -0.0990(8) 0.6326(9) 0.6964(8) 0.050(4) Uiso 1.000000 R .
H6 H -0.1171(8) 0.4971(9) 0.6585(9) 0.052(4) Uiso 1.000000 R .
O0aa O -0.170(3) 0.893(4) 0.827(3) 0.41(4) Uani 1.000000 . .

loop_
_atom_site_aniso_label
_atom_site_aniso_U_11
_atom_site_aniso_U_22
_atom_site_aniso_U_33
_atom_site_aniso_U_12
_atom_site_aniso_U_13
_atom_site_aniso_U_23
C1 0.027(6) 0.031(6) 0.032(6) 0.000(5) 0.000(5) 0.015(5)
C2 0.029(6) 0.048(8) 0.040(7) 0.020(6) 0.018(5) 0.028(6)
C3 0.039(8) 0.039(8) 0.062(10) -0.000(6) -0.016(7) 0.023(7)
C4 0.044(9) 0.036(8) 0.089(13) -0.001(6) 0.027(9) 0.023(8)
C5 0.035(7) 0.043(7) 0.037(7) 0.008(6) 0.003(6) 0.019(6)
C6 0.029(7) 0.065(10) 0.048(8) 0.005(6) 0.005(6) 0.033(8)
C7 0.065(10) 0.029(7) 0.044(8) 0.012(7) -0.020(7) 0.012(6)
C8 0.043(8) 0.040(7) 0.027(7) -0.018(6) -0.009(6) 0.005(6)
C9 0.021(6) 0.027(6) 0.081(11) 0.004(5) 0.001(6) 0.024(7)
C10 0.119(17) 0.037(9) 0.051(10) -0.026(10) -0.049(11) 0.028(8)
C11 0.029(5) 0.022(5) 0.133(12) -0.006(4) 0.001(6) 0.038(6)
C12 0.049(10) 0.062(10) 0.067(11) 0.003(8) -0.029(8) 0.030(9)
C13 0.102(16) 0.061(11) 0.042(9) 0.015(10) -0.011(10) 0.013(8)
C14 0.043(7) 0.029(6) 0.187(19) 0.013(6) 0.000(9) 0.044(8)
C15 0.100(17) 0.083(15) 0.103(17) -0.064(13) -0.057(14) 0.061(14)
C16 0.15(2) 0.083(15) 0.025(8) 0.073(16) -0.027(11) -0.006(8)
C17 0.100(17) 0.121(19) 0.034(9) 0.040(14) -0.016(10) -0.001(11)
C18 0.082(14) 0.058(12) 0.091(15) -0.037(10) -0.048(12) 0.044(11)
C19 0.081(14) 0.097(16) 0.099(16) 0.048(12) 0.053(13) 0.074(14)
C20 0.063(11) 0.066(11) 0.053(10) 0.002(9) -0.030(9) 0.025(9)
C21 0.12(3) 0.15(3) 0.19(4) -0.08(2) -0.01(2) 0.08(3)
C22 0.032(7) 0.051(8) 0.034(7) 0.015(6) 0.007(5) 0.025(6)
C23 0.035(8) 0.065(10) 0.042(8) 0.005(7) -0.002(6) 0.018(7)
C24 0.032(6) 0.033(6) 0.029(6) 0.004(5) 0.000(5) 0.013(5)
C25 0.23(3) 0.155(19) 0.050(8) 0.16(2) 0.072(15) 0.062(10)
C26 0.046(8) 0.039(7) 0.036(7) 0.006(6) 0.004(6) 0.016(6)
C27 0.032(7) 0.027(7) 0.105(14) 0.006(6) 0.020(8) 0.032(8)
C28 0.093(16) 0.103(17) 0.059(12) -0.036(14) -0.017(11) 0.023(12)
C29 0.044(10) 0.054(10) 0.094(15) -0.008(8) -0.014(10) 0.002(10)
C30 0.09(2) 0.06(2) 0.06(2) -0.004(19) 0.010(19) 0.031(15)
C31 0.18(3) 0.31(5) 0.17(3) 0.06(3) -0.05(2) -0.05(3)
C32 0.18(3) 0.31(5) 0.17(3) 0.06(3) -0.05(2) -0.05(3)
C33 0.30(5) 0.08(2) 0.27(5) -0.06(3) 0.14(4) 0.01(3)
C34 0.11(2) 0.071(14) 0.12(2) -0.019(14) -0.064(17) 0.063(15)
C35 0.037(7) 0.019(6) 0.051(8) 0.004(5) 0.007(6) 0.011(5)
C36 0.046(9) 0.054(10) 0.092(13) 0.009(7) 0.015(9) 0.051(10)
C37 0.083(16) 0.109(19) 0.111(19) 0.034(14) 0.007(14) 0.065(16)
C38 0.075(11) 0.039(8) 0.032(7) 0.025(8) -0.021(7) 0.012(6)
C39 0.026(8) 0.035(8) 0.17(2) 0.001(6) 0.029(10) 0.032(11)
C40 0.16(3) 0.12(2) 0.040(11) 0.11(2) 0.019(14) 0.029(12)
C41 0.082(12) 0.031(7) 0.044(9) 0.026(8) -0.022(8) -0.000(6)
C42 0.045(11) 0.055(11) 0.18(3) 0.020(9) 0.054(14) 0.055(15)
C43 0.038(4) 0.045(4) 0.025(4) 0.032(3) 0.005(3) 0.015(3)
C44 0.19(3) 0.13(2) 0.13(2) 0.13(2) 0.13(2) 0.112(19)
C45 0.027(6) 0.042(7) 0.031(6) -0.001(5) 0.004(5) 0.026(6)
C46 0.030(7) 0.052(9) 0.064(10) 0.006(6) 0.008(7) 0.020(8)
C47 0.15(2) 0.072(14) 0.073(14) -0.077(16) -0.059(15) 0.036(12)
C48 0.23(3) 0.155(19) 0.050(8) 0.16(2) 0.072(15) 0.062(10)
C49 0.029(5) 0.022(5) 0.133(12) -0.006(4) 0.001(6) 0.038(6)
C50 0.106(17) 0.098(16) 0.041(10) 0.043(13) -0.019(10) 0.020(10)
C51 0.039(7) 0.019(6) 0.056(9) 0.004(5) 0.014(6) 0.006(6)
C52 0.077(14) 0.066(12) 0.092(15) 0.018(10) 0.016(12) 0.035(11)
C53 0.100(15) 0.090(14) 0.051(10) 0.072(12) 0.033(10) 0.047(10)
C54 0.13(2) 0.14(2) 0.13(2) 0.027(14) 0.075(16) 0.070(17)
C55 0.054(10) 0.020(7) 0.117(16) 0.001(6) 0.024(10) 0.015(8)
C56 0.11(2) 0.15(2) 0.19(3) 0.066(18) 0.08(2) 0.15(2)
C57 0.048(9) 0.040(8) 0.061(10) 0.002(7) -0.023(8) 0.021(7)
C58 0.070(13) 0.078(13) 0.064(12) 0.016(10) 0.026(10) 0.015(10)
C59 0.025(6) 0.056(9) 0.057(9) 0.011(6) 0.007(6) 0.034(7)
C60 0.092(14) 0.037(8) 0.079(12) -0.022(9) -0.060(11) 0.039(9)
C61 0.17(2) 0.046(8) 0.075(11) -0.024(8) -0.092(12) 0.025(7)
C62 0.023(6) 0.048(8) 0.030(6) -0.009(5) -0.007(5) 0.016(6)
C63 0.098(15) 0.040(9) 0.084(14) -0.032(10) -0.073(13) 0.030(10)
C64 0.024(6) 0.058(9) 0.046(8) 0.005(6) 0.002(6) 0.024(7)
C65 0.073(12) 0.056(10) 0.041(9) 0.036(9) -0.014(8) 0.006(7)
C66 0.17(2) 0.046(8) 0.075(11) -0.024(8) -0.092(12) 0.025(7)
C67 0.027(6) 0.052(8) 0.040(7) -0.021(6) -0.007(5) 0.022(6)
C68 0.035(8) 0.038(8) 0.109(15) 0.005(6) -0.012(9) 0.036(9)
C93 0.058(9) 0.040(8) 0.028(7) 0.027(7) -0.000(6) 0.007(6)
C70 0.023(7) 0.044(9) 0.16(2) -0.004(7) -0.032(10) 0.054(12)
C71 0.15(3) 0.18(3) 0.037(11) 0.08(2) -0.042(14) -0.006(15)
C72 0.048(9) 0.072(11) 0.033(8) 0.006(8) -0.001(7) 0.010(7)
C73 0.043(7) 0.029(6) 0.187(19) 0.013(6) 0.000(9) 0.044(8)
C74 0.22(4) 0.09(2) 0.23(4) 0.07(2) 0.15(3) 0.08(2)
C75 0.113(16) 0.036(8) 0.046(9) 0.016(9) -0.051(10) -0.003(7)
C76 0.11(2) 0.14(3) 0.17(3) 0.017(19) 0.01(2) 0.10(2)
C78 0.038(8) 0.026(7) 0.063(10) -0.008(6) 0.021(7) 0.000(6)
C79 0.100(10) 0.096(10) 0.032(6) 0.055(8) 0.000(6) 0.014(6)
C80 0.033(7) 0.030(7) 0.065(9) 0.008(5) 0.012(6) 0.019(7)
C81 0.143(19) 0.021(7) 0.039(9) -0.015(9) -0.047(11) 0.014(6)
C82 0.051(9) 0.045(8) 0.039(8) -0.012(7) 0.005(7) 0.009(6)
C83 0.109(19) 0.109(19) 0.087(16) 0.066(16) 0.065(15) 0.062(15)
C84 0.097(18) 0.13(2) 0.073(15) 0.062(17) -0.018(13) 0.006(15)
C85 0.031(7) 0.062(9) 0.040(8) 0.004(6) 0.002(6) 0.030(7)
C86 0.013(7) 0.040(9) 0.17(2) -0.002(6) -0.013(10) 0.046(12)
C87 0.13(2) 0.14(2) 0.13(2) 0.027(14) 0.075(16) 0.070(17)
C88 0.025(6) 0.028(6) 0.053(8) -0.004(5) 0.015(6) 0.014(6)
C89 0.085(12) 0.035(8) 0.041(8) 0.034(8) -0.016(8) 0.005(6)
C90 0.16(3) 0.13(2) 0.066(15) 0.06(2) -0.027(16) 0.024(15)
C91 0.038(8) 0.044(8) 0.071(11) 0.019(6) 0.011(7) 0.024(8)
C92 0.15(2) 0.049(10) 0.045(10) -0.045(12) -0.051(12) 0.029(8)
Dy1 0.0288(3) 0.0254(3) 0.0350(3) 0.0068(2) 0.0021(2) 0.0117(2)
Dy2 0.0226(3) 0.0288(3) 0.0379(3) -0.0023(2) -0.0007(2) 0.0129(2)
Dy3 0.0595(4) 0.0402(4) 0.0274(3) 0.0259(3) -0.0032(3) 0.0084(3)
Dy4 0.0458(4) 0.0243(3) 0.0660(5) -0.0011(3) -0.0308(3) 0.0088(3)
N1 0.108(12) 0.027(6) 0.036(7) -0.014(7) -0.047(8) 0.005(5)
N2 0.035(6) 0.020(5) 0.051(7) 0.005(4) 0.008(5) 0.008(5)
N3 0.081(10) 0.026(6) 0.039(7) -0.003(6) -0.036(7) 0.008(5)
N4 0.047(8) 0.031(6) 0.105(12) -0.016(6) -0.043(8) 0.034(7)
N5 0.040(6) 0.022(5) 0.042(6) -0.004(4) -0.009(5) -0.001(5)
N6 0.036(6) 0.036(6) 0.027(5) 0.016(5) 0.005(4) 0.016(4)
N7 0.061(10) 0.043(8) 0.114(14) -0.020(7) -0.055(10) 0.035(9)
N8 0.162(15) 0.055(7) 0.029(5) 0.063(8) -0.038(7) -0.018(5)
N9 0.010(3) 0.056(5) 0.034(4) -0.009(3) 0.002(3) 0.014(4)
N10 0.010(3) 0.056(5) 0.034(4) -0.009(3) 0.002(3) 0.014(4)
N11 0.041(6) 0.025(5) 0.044(7) -0.017(5) 0.008(5) 0.003(5)
N12 0.036(6) 0.037(6) 0.056(8) 0.002(5) -0.001(6) 0.016(6)
N13 0.029(6) 0.034(6) 0.049(7) -0.001(5) -0.006(5) 0.016(5)
N14 0.020(5) 0.035(6) 0.035(6) -0.005(4) 0.002(4) 0.007(5)
N15 0.162(15) 0.055(7) 0.029(5) 0.063(8) -0.038(7) -0.018(5)
N16 0.040(6) 0.033(6) 0.032(6) 0.014(5) -0.004(5) 0.017(5)
O2 0.038(4) 0.045(4) 0.025(4) 0.032(3) 0.005(3) 0.015(3)
O3 0.066(9) 0.073(9) 0.087(10) 0.002(7) -0.015(7) -0.023(8)
O4 0.019(4) 0.033(5) 0.045(5) 0.001(3) -0.002(4) 0.015(4)
O5 0.027(4) 0.017(4) 0.046(5) -0.004(3) 0.001(4) 0.009(4)
O6 0.089(11) 0.057(8) 0.101(11) 0.015(7) -0.019(9) -0.016(8)
O7 0.016(4) 0.031(4) 0.049(5) -0.000(3) 0.007(4) 0.011(4)
O8 0.032(5) 0.055(6) 0.043(5) 0.009(4) -0.002(4) 0.023(5)
O9 0.19(2) 0.112(14) 0.066(10) -0.076(14) 0.007(11) -0.013(9)
O10 0.062(9) 0.088(11) 0.125(14) 0.005(8) -0.026(9) 0.021(10)
O11 0.098(10) 0.044(6) 0.066(8) -0.003(6) -0.051(7) 0.025(6)
O12 0.019(4) 0.022(4) 0.069(7) -0.003(3) -0.013(4) 0.014(4)
O13 0.073(10) 0.068(9) 0.134(14) -0.028(7) -0.006(9) 0.051(10)
O14 0.105(12) 0.083(10) 0.100(12) 0.048(9) 0.021(10) 0.051(10)
O15 0.100(10) 0.096(10) 0.032(6) 0.055(8) 0.000(6) 0.014(6)
O16 0.029(5) 0.063(7) 0.086(9) -0.010(5) -0.010(5) 0.028(7)
O17 0.047(7) 0.077(9) 0.080(9) 0.012(6) -0.022(6) 0.033(7)
O18 0.067(9) 0.043(7) 0.123(13) 0.004(6) -0.043(9) 0.036(8)
O19 0.024(4) 0.038(5) 0.041(5) -0.017(4) 0.004(4) 0.014(4)
O20 0.059(6) 0.025(5) 0.047(6) 0.004(4) 0.011(5) 0.012(4)
O21 0.029(5) 0.034(5) 0.042(5) -0.000(4) -0.000(4) 0.005(4)
O22 0.034(5) 0.038(5) 0.046(5) 0.010(4) 0.005(4) 0.023(4)
O23 0.041(5) 0.051(6) 0.037(5) 0.009(4) 0.004(4) 0.020(5)
O24 0.033(5) 0.040(5) 0.065(7) 0.001(4) 0.012(5) 0.016(5)
O25 0.034(5) 0.027(4) 0.060(6) 0.008(4) -0.001(4) 0.021(4)
O26 0.048(6) 0.033(5) 0.034(5) 0.017(4) -0.009(4) 0.007(4)
O27 0.080(8) 0.041(6) 0.038(6) -0.011(5) -0.013(5) 0.017(5)
O28 0.063(7) 0.033(6) 0.097(9) -0.009(5) -0.038(7) 0.026(6)
O29 0.073(7) 0.038(5) 0.039(5) 0.025(5) -0.021(5) 0.008(4)
O30 0.067(7) 0.036(5) 0.053(6) 0.011(5) -0.036(6) 0.007(5)
O31 0.049(6) 0.085(8) 0.035(5) 0.015(6) 0.025(5) 0.022(5)
O32 0.035(5) 0.054(6) 0.035(5) 0.017(4) -0.003(4) 0.012(5)
O33 0.101(11) 0.096(11) 0.061(8) 0.050(9) -0.007(7) 0.036(8)
O34 0.038(6) 0.060(7) 0.063(7) 0.005(5) -0.014(5) -0.002(6)
C30a 0.09(2) 0.06(2) 0.06(2) -0.004(19) 0.010(19) 0.031(15)
C79a 0.100(10) 0.096(10) 0.032(6) 0.055(8) 0.000(6) 0.014(6)
O1 0.023(4) 0.034(5) 0.029(4) -0.000(3) 0.006(3) 0.010(4)
C0aa 0.032(7) 0.038(7) 0.031(7) -0.010(5) 0.002(5) 0.008(6)
O0aa 0.51(6) 0.47(9) 0.50(8) 0.22(6) 0.34(6) 0.42(8)

loop_
_atom_type_symbol
_atom_type_scat_dispersion_real
_atom_type_scat_dispersion_imag
_atom_type_scat_Cromer_Mann_a1
_atom_type_scat_Cromer_Mann_a2
_atom_type_scat_Cromer_Mann_a3
_atom_type_scat_Cromer_Mann_a4
_atom_type_scat_Cromer_Mann_b1
_atom_type_scat_Cromer_Mann_b2
_atom_type_scat_Cromer_Mann_b3
_atom_type_scat_Cromer_Mann_b4
_atom_type_scat_Cromer_Mann_c
_atom_type_scat_source
_atom_type_scat_dispersion_source
H 0.00000 0.00000 0.49300 0.32291 0.14019 0.04081 10.51090 26.12570 3.14236 57.79970 0.0030380000826 'International Tables Volume C Table 6.1.1.4 (pp. 500-502)' 'Henke, Gullikson and Davis, At. Data and Nucl. Data Tables, 1993, 54, 2'
C 0.00347 0.00161 2.31000 1.02000 1.58860 0.86500 20.84390 10.20750 0.56870 51.65120 0.215599998832 'International Tables Volume C Table 6.1.1.4 (pp. 500-502)' 'Henke, Gullikson and Davis, At. Data and Nucl. Data Tables, 1993, 54, 2'
Dy -0.09334 4.42894 26.50700 17.63830 14.55960 2.96577 2.18020 0.20217 12.18990 111.87400 4.29727983475 'International Tables Volume C Table 6.1.1.4 (pp. 500-502)' 'Henke, Gullikson and Davis, At. Data and Nucl. Data Tables, 1993, 54, 2'
O 0.01158 0.00611 3.04850 2.28680 1.54630 0.86700 13.27710 5.70110 0.32390 32.90890 0.250800013542 'International Tables Volume C Table 6.1.1.4 (pp. 500-502)' 'Henke, Gullikson and Davis, At. Data and Nucl. Data Tables, 1993, 54, 2'
N 0.00653 0.00323 12.21260 3.13220 2.01250 1.16630 0.00570 9.89330 28.99750 0.58260 -11.5290002823 'International Tables Volume C Table 6.1.1.4 (pp. 500-502)' 'Henke, Gullikson and Davis, At. Data and Nucl. Data Tables, 1993, 54, 2'

loop_
_geom_angle_atom_site_label_1
_geom_angle_atom_site_label_2
_geom_angle_atom_site_label_3
_geom_angle
C26 C1 C24 121.8(12)
O21 C1 C24 116.7(10)
O21 C1 C26 121.1(11)
C59 C2 C43 123.6(12)
O22 C2 C43 111.0(12)
O22 C2 C59 125.4(13)
N13 C3 C57 123.4(14)
C49 C4 C39 119.0(18)
O24 C4 C39 126.6(19)
O24 C4 C49 114.4(13)
C46 C5 C24 119.0(13)
C64 C5 C24 122.1(12)
C64 C5 C46 118.9(13)
C85 C6 C59 118.9(14)
C65 C7 C57 118.1(13)
O26 C7 C57 123.8(15)
O26 C7 C65 118.1(14)
C0aa C8 C67 111.3(11)
C68 C9 C27 118.0(13)
O25 C9 C27 122.9(13)
O25 C9 C68 119.1(15)
C81 C10 C60 123.5(16)
C92 C10 C60 120(2)
C92 C10 C81 117(2)
C70 C11 C49 122.2(17)
C86 C11 C49 118(2)
C86 C11 C70 119.1(17)
C57 C12 C20 120.3(17)
C65 C13 C20 119.1(18)
C73 C14 C68 125(2)
C47 C15 C18 121(2)
N15 C16 C40 128(2)
C72 C17 C71 121(2)
C60 C18 C15 119(2)
O13 C18 C15 125(2)
O13 C18 C60 115.8(15)
O21 C19 C74 130(2)
C13 C20 C12 120.3(15)
O13 C21 C33 104(2)
N6 C22 C45 124.2(11)
C72 C23 C50 117.2(15)
O23 C23 C50 118.2(15)
O23 C23 C72 124.5(14)
C5 C24 C1 118.5(11)
O4 C24 C1 117.0(11)
O4 C24 C5 124.5(12)
C48 C25 C40 120(4)
C91 C26 C1 118.4(13)
C55 C27 C9 120.9(16)
C78 C27 C9 122.7(12)
C78 C27 C55 116.4(17)
O3 C29 C28 120.3(16)
O16 C29 C28 121.1(16)
O16 C29 O3 118.6(19)
O18 C34 C32 107(3)
N12 C35 C80 118.4(12)
O7 C35 C80 120.7(13)
O7 C35 N12 120.8(13)
O22 C36 C56 112.9(17)
O33 C37 C52 106.0(19)
N1 C38 C41 115.0(14)
O32 C38 C41 117.9(15)
O32 C38 N1 127.1(17)
C42 C39 C4 123(2)
C25 C40 C16 116(3)
C53 C40 C16 120.8(19)
C53 C40 C25 123(3)
C89 C41 C38 112.3(13)
C86 C42 C39 119.2(18)
C45 C43 C2 116.8(12)
O2 C43 C2 120.3(10)
O2 C43 C45 122.3(12)
C83 C44 C48 118(3)
C43 C45 C22 123.8(12)
C85 C45 C22 117.3(11)
C85 C45 C43 118.9(12)
C91 C46 C5 122.1(14)
C92 C47 C15 120.8(18)
C44 C48 C25 122(2)
C11 C49 C4 119.2(17)
O12 C49 C4 117.3(14)
O12 C49 C11 123.0(19)
C90 C50 C23 121(2)
O33 C50 C23 113.8(14)
O33 C50 C90 125.3(19)
C88 C51 C80 112.1(11)
C83 C53 C40 117(2)
O31 C53 C40 125(2)
O31 C53 C83 117(2)
C73 C55 C27 118.9(19)
C7 C57 C3 123.3(13)
C12 C57 C3 116.1(15)
C12 C57 C7 120.5(17)
O24 C58 C76 113(2)
C6 C59 C2 119.5(14)
C18 C60 C10 119.1(17)
O28 C60 C10 123(2)
O28 C60 C18 117.7(19)
C66 C61 C63 112.3(18)
N10 C62 C67 118.4(11)
O19 C62 C67 121.3(13)
O19 C62 N10 120.2(11)
N7 C63 C61 118.5(17)
O11 C63 C61 118(2)
O11 C63 N7 123.2(18)
N9 C64 C5 126.2(12)
C13 C65 C7 121.5(17)
O15 C65 C7 114.1(13)
O15 C65 C13 124.2(17)
C75 C66 C61 114.0(17)
C62 C67 C8 111.9(11)
C14 C68 C9 117(2)
O18 C68 C9 121.7(14)
O18 C68 C14 120.7(17)
N16 C93 C89 115.2(11)
O29 C93 C89 122.7(14)
O29 C93 N16 122.1(13)
N4 C70 C11 126.8(14)
C90 C71 C17 120.0(19)
C23 C72 C17 119.7(17)
C82 C72 C17 116.6(16)
C82 C72 C23 123.6(14)
C55 C73 C14 119.6(16)
N8 C75 C66 121.5(16)
O30 C75 C66 120(2)
O30 C75 N8 118(2)
N2 C78 C27 124.8(14)
C51 C80 C35 112.9(11)
N3 C81 C10 123.6(17)
N14 C82 C72 123.7(14)
C53 C83 C44 120(3)
O14 C83 C44 119(3)
O14 C83 C53 119.9(17)
O17 C84 C31 116(2)
O34 C84 C31 116(2)
O34 C84 O17 127(2)
C45 C85 C6 121.9(13)
C42 C86 C11 120.5(17)
O14 C87 C54 111(3)
N5 C88 C51 116.7(12)
O5 C88 C51 121.1(13)
O5 C88 N5 122.2(12)
C93 C89 C41 112.4(12)
C71 C90 C50 121(2)
C46 C91 C26 120.2(13)
C47 C92 C10 121(2)
N13 Dy1 N2 109.7(4)
O2 Dy1 N2 117.6(3)
O2 Dy1 N13 132.7(3)
O7 Dy1 N2 65.7(3)
O7 Dy1 N13 62.6(3)
O7 Dy1 O2 140.0(3)
O20 Dy1 N2 137.8(3)
O20 Dy1 N13 75.6(3)
O20 Dy1 O2 70.7(3)
O20 Dy1 O7 82.4(3)
O22 Dy1 N2 68.1(3)
O22 Dy1 N13 147.6(3)
O22 Dy1 O2 59.1(3)
O22 Dy1 O7 132.5(3)
O22 Dy1 O20 129.1(3)
O25 Dy1 N2 69.7(4)
O25 Dy1 N13 74.9(3)
O25 Dy1 O2 120.0(3)
O25 Dy1 O7 98.9(3)
O25 Dy1 O20 145.8(3)
O25 Dy1 O22 74.3(3)
O26 Dy1 N2 154.9(3)
O26 Dy1 N13 68.2(4)
O26 Dy1 O2 68.6(3)
O26 Dy1 O7 127.0(3)
O26 Dy1 O20 67.1(3)
O26 Dy1 O22 99.8(3)
O26 Dy1 O25 86.1(3)
O1 Dy1 N2 63.9(3)
O1 Dy1 N13 133.3(3)
O1 Dy1 O2 73.1(3)
O1 Dy1 O7 74.4(3)
O1 Dy1 O20 81.9(3)
O1 Dy1 O22 76.5(3)
O1 Dy1 O25 131.6(3)
O1 Dy1 O26 136.7(3)
N14 Dy2 N9 113.3(3)
O4 Dy2 N9 68.6(3)
O4 Dy2 N14 156.4(3)
O5 Dy2 N9 129.9(3)
O5 Dy2 N14 63.1(3)
O5 Dy2 O4 135.3(3)
O12 Dy2 N9 130.7(3)
O12 Dy2 N14 115.8(3)
O12 Dy2 O4 68.3(3)
O12 Dy2 O5 72.2(3)
O19 Dy2 N9 61.8(3)
O19 Dy2 N14 66.3(3)
O19 Dy2 O4 127.6(3)
O19 Dy2 O5 73.7(3)
O19 Dy2 O12 138.7(3)
O23 Dy2 N9 77.1(3)
O23 Dy2 N14 70.1(3)
O23 Dy2 O4 88.1(3)
O23 Dy2 O5 132.3(3)
O23 Dy2 O12 123.8(3)
O23 Dy2 O19 96.4(3)
O24 Dy2 N9 150.5(3)
O24 Dy2 N14 67.6(3)
O24 Dy2 O4 98.9(3)
O24 Dy2 O5 78.1(3)
O24 Dy2 O12 59.7(3)
O24 Dy2 O19 133.0(3)
O24 Dy2 O23 75.9(3)
O27 Dy2 N9 71.4(4)
O27 Dy2 N14 137.2(3)
O27 Dy2 O4 66.4(3)
O27 Dy2 O5 81.3(3)
O27 Dy2 O12 70.3(4)
O27 Dy2 O19 82.2(3)
O27 Dy2 O23 144.9(4)
O27 Dy2 O24 129.6(3)
N15 Dy3 N6 112.4(4)
O2 Dy3 N6 67.8(3)
O2 Dy3 N15 153.0(6)
O15 Dy3 N6 145.2(4)
O15 Dy3 N15 69.2(4)
O15 Dy3 O2 95.1(4)
O20 Dy3 N6 82.6(3)
O20 Dy3 N15 135.3(6)
O20 Dy3 O2 71.5(3)
O20 Dy3 O15 121.9(3)
O26 Dy3 N6 132.5(3)
O26 Dy3 N15 115.0(4)
O26 Dy3 O2 69.0(3)
O26 Dy3 O15 56.8(3)
O26 Dy3 O20 65.9(3)
O29 Dy3 N6 63.0(3)
O29 Dy3 N15 68.2(5)
O29 Dy3 O2 127.3(3)
O29 Dy3 O15 136.6(4)
O29 Dy3 O20 84.6(3)
O29 Dy3 O26 140.4(4)
O30 Dy3 N6 132.3(3)
O30 Dy3 N15 64.8(6)
O30 Dy3 O2 136.5(3)
O30 Dy3 O15 81.2(4)
O30 Dy3 O20 74.0(4)
O30 Dy3 O26 73.2(3)
O30 Dy3 O29 73.7(3)
O31 Dy3 N6 74.9(4)
O31 Dy3 N15 69.7(6)
O31 Dy3 O2 85.1(4)
O31 Dy3 O15 73.5(4)
O31 Dy3 O20 152.4(4)
O31 Dy3 O26 119.7(4)
O31 Dy3 O29 98.9(4)
O31 Dy3 O30 133.4(4)
N4 Dy4 N3 117.4(4)
O4 Dy4 N3 111.7(3)
O4 Dy4 N4 130.9(4)
O11 Dy4 N3 69.8(4)
O11 Dy4 N4 63.9(5)
O11 Dy4 O4 140.2(4)
O12 Dy4 N3 153.5(4)
O12 Dy4 N4 67.9(4)
O12 Dy4 O4 67.8(3)
O12 Dy4 O11 128.8(4)
O21 Dy4 N3 64.6(3)
O21 Dy4 N4 148.4(4)
O21 Dy4 O4 57.5(3)
O21 Dy4 O11 133.6(3)
O21 Dy4 O12 97.0(3)
O27 Dy4 N3 134.0(5)
O27 Dy4 N4 81.8(4)
O27 Dy4 O4 64.7(3)
O27 Dy4 O11 85.6(4)
O27 Dy4 O12 71.1(3)
O27 Dy4 O21 120.8(3)
O28 Dy4 N3 69.7(5)
O28 Dy4 N4 78.3(4)
O28 Dy4 O4 119.3(4)
O28 Dy4 O11 99.0(5)
O28 Dy4 O12 87.2(4)
O28 Dy4 O21 73.1(3)
O28 Dy4 O27 154.9(4)
O32 Dy4 N3 64.8(4)
O32 Dy4 N4 130.8(5)
O32 Dy4 O4 72.2(3)
O32 Dy4 O11 73.4(4)
O32 Dy4 O12 133.6(3)
O32 Dy4 O21 80.0(3)
O32 Dy4 O27 71.3(4)
O32 Dy4 O28 133.7(4)
N3 N1 C38 113.5(13)
Dy1 N2 C78 131.3(10)
N11 N2 C78 114.5(12)
N11 N2 Dy1 113.6(7)
Dy4 N3 C81 133.6(15)
N1 N3 C81 112.6(15)
N1 N3 Dy4 113.7(8)
Dy4 N4 C70 129.7(13)
N7 N4 C70 116.8(15)
N7 N4 Dy4 112.9(12)
N14 N5 C88 117.9(10)
Dy3 N6 C22 132.0(8)
N16 N6 C22 113.6(10)
N16 N6 Dy3 113.6(7)
N4 N7 C63 117.3(14)
N15 N8 C75 120.7(14)
Dy2 N9 C64 129.3(9)
N10 N9 C64 114.0(10)
N10 N9 Dy2 114.9(8)
N9 N10 C62 115.7(10)
C0aa N11 N2 116.4(10)
N13 N12 C35 115.6(11)
Dy1 N13 C3 129.6(10)
N12 N13 C3 114.4(12)
N12 N13 Dy1 114.5(8)
Dy2 N14 C82 131.5(10)
N5 N14 C82 115.5(11)
N5 N14 Dy2 112.6(7)
Dy3 N15 C16 131.6(18)
N8 N15 C16 116.1(17)
N8 N15 Dy3 112.2(13)
N6 N16 C93 116.3(10)
Dy1 O2 C43 116.5(7)
Dy3 O2 C43 140.9(7)
Dy3 O2 Dy1 100.7(4)
Dy2 O4 C24 138.5(8)
Dy4 O4 C24 117.4(7)
Dy4 O4 Dy2 102.2(3)
Dy2 O5 C88 123.3(8)
Dy1 O7 C35 126.1(9)
Dy4 O11 C63 122.2(15)
Dy2 O12 C49 116.8(9)
Dy4 O12 C49 138.1(10)
Dy4 O12 Dy2 104.1(3)
C21 O13 C18 119.3(19)
C87 O14 C83 117(2)
Dy3 O15 C65 107.2(11)
C79a O15 C30a 57(4)
C68 O18 C34 113.4(16)
Dy2 O19 C62 126.1(9)
Dy3 O20 Dy1 92.8(3)
C19 O21 C1 114.3(13)
Dy4 O21 C1 101.5(7)
Dy4 O21 C19 117.9(9)
C36 O22 C2 119.0(11)
Dy1 O22 C2 106.8(7)
Dy1 O22 C36 129.6(8)
Dy2 O23 C23 145.2(10)
C58 O24 C4 120.6(13)
Dy2 O24 C4 106.3(9)
Dy2 O24 C58 129.2(10)
Dy1 O25 C9 143.1(10)
Dy1 O26 C7 133.5(8)
Dy3 O26 C7 124.4(8)
Dy3 O26 Dy1 101.9(3)
Dy4 O27 Dy2 91.2(3)
Dy4 O28 C60 146.3(15)
Dy3 O29 C93 124.2(10)
Dy3 O30 C75 120.0(13)
Dy3 O31 C53 144.5(14)
Dy4 O32 C38 118.5(10)
C50 O33 C37 117.4(16)
C0aa O1 Dy1 122.9(8)
N11 C0aa C8 115.9(12)
O1 C0aa C8 121.7(12)
O1 C0aa N11 122.3(12)

loop_
_geom_bond_atom_site_label_1
_geom_bond_atom_site_label_2
_geom_bond_distance
C1 C24 1.401(17)
C1 C26 1.396(18)
C1 O21 1.388(14)
C2 C43 1.407(19)
C2 C59 1.37(2)
C2 O22 1.395(14)
C3 C57 1.45(2)
C3 N13 1.299(18)
C4 C39 1.41(2)
C4 C49 1.41(3)
C4 O24 1.35(2)
C5 C24 1.389(18)
C5 C46 1.398(19)
C5 C64 1.46(2)
C6 C59 1.408(18)
C6 C85 1.38(2)
C7 C57 1.39(2)
C7 C65 1.40(2)
C7 O26 1.323(15)
C8 C67 1.53(2)
C8 C0aa 1.504(18)
C9 C27 1.42(2)
C9 C68 1.47(2)
C9 O25 1.301(15)
C10 C60 1.40(3)
C10 C81 1.45(3)
C10 C92 1.44(2)
C11 C49 1.38(2)
C11 C70 1.44(3)
C11 C86 1.47(3)
C12 C20 1.35(3)
C12 C57 1.421(19)
C13 C20 1.42(3)
C13 C65 1.39(2)
C14 C68 1.37(2)
C14 C73 1.35(3)
C15 C18 1.40(2)
C15 C47 1.39(4)
C16 C40 1.41(4)
C16 N15 1.34(3)
C17 C71 1.35(3)
C17 C72 1.42(2)
C18 C60 1.46(3)
C18 O13 1.39(3)
C19 C74 1.29(4)
C19 O21 1.397(19)
C21 C33 1.62(4)
C21 O13 1.44(3)
C22 C45 1.442(18)
C22 N6 1.288(17)
C23 C50 1.44(2)
C23 C72 1.40(2)
C23 O23 1.291(17)
C24 O4 1.328(14)
C25 C40 1.39(3)
C25 C48 1.30(5)
C26 C91 1.38(2)
C27 C55 1.423(19)
C27 C78 1.45(2)
C28 C29 1.60(3)
C29 O3 1.35(2)
C29 O16 1.34(2)
C30 C79 1.50(5)
C31 C84 1.55(4)
C32 C34 1.44(6)
C34 O18 1.40(3)
C35 C80 1.500(19)
C35 N12 1.337(18)
C35 O7 1.242(15)
C36 C56 1.48(2)
C36 O22 1.420(17)
C37 C52 1.52(3)
C37 O33 1.38(2)
C38 C41 1.52(2)
C38 N1 1.32(2)
C38 O32 1.259(17)
C39 C42 1.33(3)
C40 C53 1.40(3)
C41 C89 1.51(2)
C42 C86 1.36(3)
C43 C45 1.422(15)
C43 O2 1.290(16)
C44 C48 1.47(5)
C44 C83 1.41(3)
C45 C85 1.422(18)
C46 C91 1.36(2)
C47 C92 1.38(4)
C49 O12 1.342(19)
C50 C90 1.35(3)
C50 O33 1.41(2)
C51 C80 1.53(2)
C51 C88 1.522(18)
C53 C83 1.44(3)
C53 O31 1.292(19)
C54 C87 1.44(4)
C55 C73 1.41(3)
C58 C76 1.37(3)
C58 O24 1.47(2)
C60 O28 1.303(18)
C61 C63 1.53(3)
C61 C66 1.50(4)
C62 C67 1.501(17)
C62 N10 1.366(17)
C62 O19 1.224(15)
C63 N7 1.32(3)
C63 O11 1.27(2)
C64 N9 1.318(18)
C65 O15 1.39(2)
C66 C75 1.51(3)
C68 O18 1.31(2)
C93 C89 1.521(19)
C93 N16 1.333(18)
C93 O29 1.244(15)
C70 N4 1.28(3)
C71 C90 1.39(4)
C72 C82 1.45(2)
C75 N8 1.38(3)
C75 O30 1.258(17)
C78 N2 1.308(17)
C79 O15 1.60(5)
C81 N3 1.28(2)
C82 N14 1.300(18)
C83 O14 1.45(3)
C84 O17 1.35(2)
C84 O34 1.26(3)
C87 O14 1.35(3)
C88 N5 1.305(18)
C88 O5 1.240(15)
Dy1 N2 2.575(11)
Dy1 N13 2.591(11)
Dy1 O2 2.409(8)
Dy1 O7 2.370(8)
Dy1 O20 2.507(9)
Dy1 O22 2.754(9)
Dy1 O25 2.231(8)
Dy1 O26 2.319(9)
Dy1 O1 2.399(8)
Dy2 N9 2.613(10)
Dy2 N14 2.598(10)
Dy2 O4 2.313(9)
Dy2 O5 2.394(8)
Dy2 O12 2.374(8)
Dy2 O19 2.376(8)
Dy2 O23 2.210(9)
Dy2 O24 2.760(10)
Dy2 O27 2.569(10)
Dy3 N6 2.608(10)
Dy3 N15 2.544(13)
Dy3 O2 2.327(9)
Dy3 O15 2.966(12)
Dy3 O20 2.531(10)
Dy3 O26 2.379(8)
Dy3 O29 2.407(10)
Dy3 O30 2.437(11)
Dy3 O31 2.276(10)
Dy4 N3 2.563(12)
Dy4 N4 2.611(12)
Dy4 O4 2.419(8)
Dy4 O11 2.396(12)
Dy4 O12 2.295(10)
Dy4 O21 2.954(9)
Dy4 O27 2.587(11)
Dy4 O28 2.210(12)
Dy4 O32 2.427(9)
N1 N3 1.45(2)
N2 N11 1.407(16)
N4 N7 1.39(2)
N5 N14 1.385(15)
N6 N16 1.408(14)
N8 N15 1.35(3)
N9 N10 1.348(14)
N11 C0aa 1.335(17)
N12 N13 1.398(17)
O15 C30a 1.88(7)
O15 C79a 1.05(7)
C30a C79a 1.57(9)
O1 C0aa 1.255(15)
